data_1550656
loop_
_publ_author_name
'Lovell, Terri Christine'
'Colwell, Curtis Eugene'
'Zakharov, Lev'
'Jasti, Ramesh'

_publ_section_title
;
 Symmetry Breaking and the Turn-On Fluorescence of Small, Highly Strained
 Carbon Nanohoops
;
_journal_name_full 'Chemical Science'
_journal_paper_doi 10.1039/C9SC00169G
_journal_year 2019
_chemical_absolute_configuration ad
_chemical_formula_sum 'C37 H26 Cl2'
_chemical_formula_weight 541.48
_space_group_crystal_system orthorhombic
_space_group_IT_number 19
_space_group_name_Hall 'P 2ac 2ab'
_space_group_name_H-M_alt 'P 21 21 21'
_symmetry_space_group_name_Hall 'P 2ac 2ab'
_symmetry_space_group_name_H-M 'P 21 21 21'
_atom_sites_solution_hydrogens difmap
_audit_creation_method SHELXL-2014/7
_audit_update_record
;
2018-12-04 deposited with the CCDC.    2019-02-25 downloaded from the CCDC.
;
_cell_angle_alpha 90
_cell_angle_beta 90
_cell_angle_gamma 90
_cell_formula_units_Z 4
_cell_length_a 8.2031(2)
_cell_length_b 16.7290(4)
_cell_length_c 19.7339(5)
_cell_measurement_reflns_used 7272
_cell_measurement_temperature 173(2)
_cell_measurement_theta_max 66.60
_cell_measurement_theta_min 3.46
_cell_volume 2708.08(12)
_computing_cell_refinement 'Bruker SAINT'
_computing_data_collection 'Bruker APEX2'
_computing_data_reduction 'Bruker SAINT'
_computing_molecular_graphics 'Bruker SHELXTL'
_computing_publication_material 'Bruker SHELXTL'
_computing_structure_refinement 'SHELXL-2014/7 (Sheldrick, 2014)'
_computing_structure_solution 'SHELXS-97 (Sheldrick 2008)'
_diffrn_ambient_temperature 173(2)
_diffrn_measured_fraction_theta_full 0.999
_diffrn_measured_fraction_theta_max 0.998
_diffrn_measurement_device_type 'Bruker Apex II CCD'
_diffrn_measurement_method '\f and \w scans'
_diffrn_radiation_type CuK\a
_diffrn_radiation_wavelength 1.54178
_diffrn_reflns_av_R_equivalents 0.0554
_diffrn_reflns_av_unetI/netI 0.0411
_diffrn_reflns_Laue_measured_fraction_full 0.999
_diffrn_reflns_Laue_measured_fraction_max 0.998
_diffrn_reflns_limit_h_max 9
_diffrn_reflns_limit_h_min -9
_diffrn_reflns_limit_k_max 19
_diffrn_reflns_limit_k_min -16
_diffrn_reflns_limit_l_max 23
_diffrn_reflns_limit_l_min -23
_diffrn_reflns_number 22179
_diffrn_reflns_point_group_measured_fraction_full 0.999
_diffrn_reflns_point_group_measured_fraction_max 0.998
_diffrn_reflns_theta_full 66.635
_diffrn_reflns_theta_max 66.635
_diffrn_reflns_theta_min 3.463
_diffrn_source 'Incoatec I\mS'
_exptl_absorpt_coefficient_mu 2.337
_exptl_absorpt_correction_T_max 0.7528
_exptl_absorpt_correction_T_min 0.6795
_exptl_absorpt_correction_type multi-scan
_exptl_absorpt_process_details SADABS
_exptl_crystal_colour yellow
_exptl_crystal_density_diffrn 1.328
_exptl_crystal_description cut-block
_exptl_crystal_F_000 1128
_exptl_crystal_size_max 0.130
_exptl_crystal_size_mid 0.100
_exptl_crystal_size_min 0.070
_refine_diff_density_max 0.292
_refine_diff_density_min -0.362
_refine_diff_density_rms 0.039
_refine_ls_abs_structure_details
;
 Flack x determined using 1860 quotients [(I+)-(I-)]/[(I+)+(I-)]
 (Parsons, Flack and Wagner, Acta Cryst. B69 (2013) 249-259).
;
_refine_ls_abs_structure_Flack 0.016(7)
_refine_ls_extinction_method none
_refine_ls_goodness_of_fit_ref 1.051
_refine_ls_hydrogen_treatment refall
_refine_ls_matrix_type full
_refine_ls_number_parameters 456
_refine_ls_number_reflns 4784
_refine_ls_number_restraints 0
_refine_ls_restrained_S_all 1.051
_refine_ls_R_factor_all 0.0342
_refine_ls_R_factor_gt 0.0318
_refine_ls_shift/su_max 0.001
_refine_ls_shift/su_mean 0.000
_refine_ls_structure_factor_coef Fsqd
_refine_ls_weighting_details 'w=1/[\s^2^(Fo^2^)+(0.0439P)^2^+0.2068P] where P=(Fo^2^+2Fc^2^)/3'
_refine_ls_weighting_scheme calc
_refine_ls_wR_factor_gt 0.0792
_refine_ls_wR_factor_ref 0.0808
_reflns_Friedel_coverage 0.754
_reflns_Friedel_fraction_full 0.999
_reflns_Friedel_fraction_max 0.998
_reflns_number_gt 4521
_reflns_number_total 4784
_reflns_threshold_expression 'I > 2\s(I)'
_cod_data_source_file c9sc00169g2.cif
_cod_data_source_block cu_jasti144_0m_a
_cod_database_code 1550656
_shelx_shelxl_version_number 2014/7
_shelx_space_group_comment
;
The symmetry employed for this shelxl refinement is uniquely defined
by the following loop, which should always be used as a source of
symmetry information in preference to the above space-group names.
They are only intended as comments.
;
_shelx_estimated_absorpt_t_min 0.751
_shelx_estimated_absorpt_t_max 0.853

loop_
_space_group_symop_operation_xyz
'x, y, z'
'-x+1/2, -y, z+1/2'
'-x, y+1/2, -z+1/2'
'x+1/2, -y+1/2, -z'

loop_
_atom_site_label
_atom_site_type_symbol
_atom_site_fract_x
_atom_site_fract_y
_atom_site_fract_z
_atom_site_U_iso_or_equiv
_atom_site_adp_type
_atom_site_occupancy
_atom_site_site_symmetry_order
_atom_site_calc_flag
C1 C 0.7131(3) 0.38545(14) 0.66277(13) 0.0261(5) Uani 1 1 d
C2 C 0.6642(3) 0.33743(14) 0.60889(13) 0.0272(5) Uani 1 1 d
C3 C 0.5046(3) 0.30727(15) 0.60986(14) 0.0297(6) Uani 1 1 d
C4 C 0.4023(3) 0.32616(15) 0.66310(15) 0.0318(6) Uani 1 1 d
C5 C 0.4499(3) 0.37840(15) 0.71486(14) 0.0289(5) Uani 1 1 d
C6 C 0.6078(3) 0.40935(14) 0.71454(13) 0.0261(5) Uani 1 1 d
C7 C 0.6718(3) 0.47626(14) 0.75719(12) 0.0253(5) Uani 1 1 d
C8 C 0.5929(3) 0.55041(16) 0.75807(12) 0.0265(5) Uani 1 1 d
C9 C 0.6800(3) 0.61980(15) 0.77123(12) 0.0253(5) Uani 1 1 d
C10 C 0.8480(3) 0.61779(14) 0.78377(11) 0.0238(5) Uani 1 1 d
C11 C 0.9172(3) 0.54271(16) 0.79516(12) 0.0269(5) Uani 1 1 d
C12 C 0.8305(3) 0.47332(15) 0.78184(13) 0.0300(5) Uani 1 1 d
C13 C 0.9586(3) 0.68543(14) 0.76673(12) 0.0244(5) Uani 1 1 d
C14 C 1.1231(3) 0.68603(15) 0.78674(12) 0.0270(5) Uani 1 1 d
C15 C 1.2405(3) 0.72142(15) 0.74639(13) 0.0282(5) Uani 1 1 d
C16 C 1.2005(3) 0.75667(14) 0.68415(13) 0.0271(5) Uani 1 1 d
C17 C 1.0343(3) 0.77168(14) 0.67320(13) 0.0270(5) Uani 1 1 d
C18 C 0.9155(3) 0.73714(14) 0.71379(13) 0.0264(5) Uani 1 1 d
C19 C 1.3092(3) 0.75098(15) 0.62401(13) 0.0270(5) Uani 1 1 d
C20 C 1.4230(3) 0.68868(17) 0.62245(14) 0.0304(6) Uani 1 1 d
C21 C 1.4549(3) 0.64686(17) 0.56337(15) 0.0313(6) Uani 1 1 d
C22 C 1.3751(3) 0.66669(16) 0.50262(14) 0.0292(6) Uani 1 1 d
C23 C 1.2994(3) 0.74198(17) 0.50145(15) 0.0318(6) Uani 1 1 d
C24 C 1.2664(3) 0.78333(15) 0.56036(15) 0.0303(6) Uani 1 1 d
C25 C 1.3264(3) 0.60028(17) 0.45665(13) 0.0316(6) Uani 1 1 d
C26 C 1.3981(3) 0.52393(18) 0.46085(14) 0.0336(6) Uani 1 1 d
C27 C 1.3060(3) 0.45549(18) 0.45197(14) 0.0338(6) Uani 1 1 d
C28 C 1.1390(3) 0.45986(16) 0.43810(12) 0.0297(5) Uani 1 1 d
C29 C 1.0801(4) 0.53482(18) 0.41734(13) 0.0334(6) Uani 1 1 d
C30 C 1.1715(4) 0.60337(17) 0.42661(13) 0.0343(6) Uani 1 1 d
C31 C 1.0222(3) 0.39895(16) 0.46343(13) 0.0277(5) Uani 1 1 d
C32 C 0.8567(3) 0.39853(16) 0.44536(13) 0.0294(5) Uani 1 1 d
C33 C 0.7398(3) 0.36659(16) 0.48815(14) 0.0295(5) Uani 1 1 d
C34 C 0.7821(3) 0.33494(15) 0.55118(14) 0.0275(5) Uani 1 1 d
C35 C 0.9477(3) 0.32313(16) 0.56368(14) 0.0298(5) Uani 1 1 d
C36 C 1.0658(3) 0.35363(16) 0.52057(14) 0.0287(5) Uani 1 1 d
Cl1S Cl 0.16841(10) 0.50074(5) 0.64490(5) 0.0552(2) Uani 1 1 d
Cl2S Cl -0.14100(10) 0.55954(5) 0.58988(5) 0.0610(3) Uani 1 1 d
C1S C 0.0642(4) 0.5765(2) 0.6039(2) 0.0466(8) Uani 1 1 d
H29 H 0.969(4) 0.540(2) 0.4060(16) 0.040(9) Uiso 1 1 d
H11 H 1.027(4) 0.5355(18) 0.8063(14) 0.029(7) Uiso 1 1 d
H32 H 0.819(4) 0.4250(18) 0.4065(14) 0.024(7) Uiso 1 1 d
H8 H 0.480(4) 0.5536(17) 0.7432(14) 0.023(7) Uiso 1 1 d
H5 H 0.380(4) 0.3945(17) 0.7500(14) 0.023(7) Uiso 1 1 d
H1 H 0.816(3) 0.4073(16) 0.6602(13) 0.020(6) Uiso 1 1 d
H12 H 0.891(4) 0.426(2) 0.7818(16) 0.037(8) Uiso 1 1 d
H24 H 1.203(4) 0.8316(19) 0.5585(15) 0.029(7) Uiso 1 1 d
H27 H 1.350(4) 0.4029(19) 0.4635(15) 0.031(8) Uiso 1 1 d
H26 H 1.506(4) 0.5139(17) 0.4742(14) 0.027(7) Uiso 1 1 d
H30 H 1.120(4) 0.659(2) 0.4208(18) 0.048(10) Uiso 1 1 d
H15 H 1.352(4) 0.7155(18) 0.7606(15) 0.031(8) Uiso 1 1 d
H35 H 0.983(4) 0.2998(18) 0.6047(15) 0.027(7) Uiso 1 1 d
H21 H 1.516(4) 0.5995(18) 0.5654(15) 0.027(7) Uiso 1 1 d
H9 H 0.627(3) 0.6687(16) 0.7657(13) 0.012(6) Uiso 1 1 d
H14 H 1.159(4) 0.6571(18) 0.8258(16) 0.030(7) Uiso 1 1 d
H4 H 0.298(4) 0.3043(19) 0.6631(16) 0.037(8) Uiso 1 1 d
H3 H 0.469(4) 0.277(2) 0.5734(16) 0.036(8) Uiso 1 1 d
H23 H 1.261(4) 0.763(2) 0.4606(19) 0.048(10) Uiso 1 1 d
H33 H 0.622(4) 0.3699(17) 0.4780(15) 0.029(7) Uiso 1 1 d
H18 H 0.803(4) 0.7416(18) 0.7000(14) 0.026(7) Uiso 1 1 d
H36 H 1.182(4) 0.3506(18) 0.5354(15) 0.031(8) Uiso 1 1 d
H17 H 1.003(4) 0.797(2) 0.6321(17) 0.038(8) Uiso 1 1 d
H20 H 1.461(4) 0.6667(19) 0.6623(17) 0.033(8) Uiso 1 1 d
H1SB H 0.112(6) 0.586(3) 0.561(3) 0.087(15) Uiso 1 1 d
H1SA H 0.057(8) 0.625(4) 0.634(3) 0.13(2) Uiso 1 1 d

loop_
_atom_site_aniso_label
_atom_site_aniso_U_11
_atom_site_aniso_U_22
_atom_site_aniso_U_33
_atom_site_aniso_U_23
_atom_site_aniso_U_13
_atom_site_aniso_U_12
C1 0.0242(12) 0.0214(11) 0.0326(13) 0.0056(10) -0.0008(10) -0.0028(9)
C2 0.0280(12) 0.0182(11) 0.0354(13) 0.0038(10) -0.0023(11) 0.0002(9)
C3 0.0299(13) 0.0227(12) 0.0365(14) 0.0019(11) -0.0073(11) -0.0023(10)
C4 0.0240(13) 0.0271(12) 0.0442(15) 0.0098(12) -0.0023(11) -0.0042(10)
C5 0.0277(13) 0.0249(12) 0.0342(13) 0.0079(11) 0.0013(11) 0.0007(10)
C6 0.0276(12) 0.0206(11) 0.0302(12) 0.0079(10) -0.0005(10) 0.0006(9)
C7 0.0289(13) 0.0245(11) 0.0225(11) 0.0053(9) 0.0020(10) -0.0025(9)
C8 0.0244(12) 0.0333(13) 0.0217(11) 0.0016(10) 0.0021(9) 0.0014(10)
C9 0.0286(13) 0.0259(12) 0.0214(11) -0.0005(9) 0.0022(10) 0.0045(10)
C10 0.0262(12) 0.0289(12) 0.0163(10) -0.0033(9) -0.0003(9) 0.0029(10)
C11 0.0275(13) 0.0299(13) 0.0235(12) 0.0049(10) -0.0036(10) 0.0014(10)
C12 0.0343(14) 0.0249(12) 0.0308(12) 0.0056(10) -0.0023(12) 0.0044(10)
C13 0.0305(12) 0.0231(11) 0.0197(11) -0.0073(9) -0.0022(9) 0.0036(10)
C14 0.0330(13) 0.0273(12) 0.0208(11) -0.0038(10) -0.0074(10) -0.0019(10)
C15 0.0280(13) 0.0266(12) 0.0299(13) -0.0048(10) -0.0098(10) -0.0034(10)
C16 0.0301(13) 0.0181(10) 0.0331(13) -0.0011(10) -0.0059(10) -0.0050(9)
C17 0.0321(13) 0.0205(11) 0.0283(12) 0.0003(10) -0.0047(11) 0.0013(10)
C18 0.0268(13) 0.0221(11) 0.0303(13) -0.0038(10) -0.0025(10) 0.0036(9)
C19 0.0218(11) 0.0258(12) 0.0335(13) 0.0028(10) -0.0070(10) -0.0074(9)
C20 0.0206(12) 0.0365(14) 0.0341(14) 0.0089(12) -0.0066(10) -0.0033(10)
C21 0.0194(11) 0.0342(14) 0.0403(15) 0.0091(12) 0.0016(11) 0.0013(10)
C22 0.0171(11) 0.0370(13) 0.0335(13) 0.0089(11) 0.0052(10) -0.0019(9)
C23 0.0269(13) 0.0353(14) 0.0332(13) 0.0108(11) 0.0000(11) -0.0018(11)
C24 0.0257(13) 0.0265(12) 0.0387(14) 0.0093(11) -0.0004(11) -0.0035(10)
C25 0.0254(13) 0.0435(15) 0.0260(12) 0.0085(11) 0.0084(10) -0.0004(11)
C26 0.0216(13) 0.0431(15) 0.0361(14) 0.0021(12) 0.0071(11) 0.0036(11)
C27 0.0310(14) 0.0385(15) 0.0319(13) -0.0020(11) 0.0088(11) 0.0081(11)
C28 0.0311(13) 0.0388(14) 0.0192(11) -0.0030(11) 0.0021(10) 0.0029(11)
C29 0.0317(14) 0.0436(15) 0.0250(12) 0.0029(12) -0.0025(10) 0.0035(11)
C30 0.0365(14) 0.0393(15) 0.0270(12) 0.0078(11) 0.0003(11) 0.0033(12)
C31 0.0281(13) 0.0303(13) 0.0247(12) -0.0074(10) 0.0006(10) 0.0045(10)
C32 0.0312(13) 0.0347(13) 0.0222(12) -0.0062(10) -0.0059(10) 0.0026(11)
C33 0.0263(13) 0.0305(12) 0.0319(13) -0.0076(11) -0.0057(10) 0.0024(10)
C34 0.0278(13) 0.0219(11) 0.0329(13) -0.0042(10) -0.0039(10) -0.0004(9)
C35 0.0301(13) 0.0283(13) 0.0309(13) 0.0015(11) -0.0038(11) 0.0020(10)
C36 0.0244(13) 0.0298(12) 0.0318(13) -0.0031(11) -0.0026(11) 0.0038(9)
Cl1S 0.0443(4) 0.0468(4) 0.0746(5) 0.0123(4) -0.0150(4) 0.0015(3)
Cl2S 0.0335(4) 0.0541(5) 0.0953(7) 0.0327(5) -0.0121(4) -0.0079(3)
C1S 0.0374(16) 0.0367(16) 0.066(2) 0.0144(16) -0.0033(15) -0.0051(13)

loop_
_atom_type_symbol
_atom_type_description
_atom_type_scat_dispersion_real
_atom_type_scat_dispersion_imag
_atom_type_scat_source
C C 0.0181 0.0091 'International Tables Vol C Tables 4.2.6.8 and 6.1.1.4'
H H 0.0000 0.0000 'International Tables Vol C Tables 4.2.6.8 and 6.1.1.4'
Cl Cl 0.3639 0.7018 'International Tables Vol C Tables 4.2.6.8 and 6.1.1.4'

loop_
_geom_angle_atom_site_label_1
_geom_angle_atom_site_label_2
_geom_angle_atom_site_label_3
_geom_angle
C2 C1 C6 123.1(2)
C2 C1 H1 116.7(17)
C6 C1 H1 119.6(17)
C1 C2 C3 117.8(2)
C1 C2 C34 114.3(2)
C3 C2 C34 127.2(2)
C4 C3 C2 119.7(2)
C4 C3 H3 122(2)
C2 C3 H3 119(2)
C3 C4 C5 121.9(2)
C3 C4 H4 118(2)
C5 C4 H4 120(2)
C6 C5 C4 119.2(3)
C6 C5 H5 117.8(18)
C4 C5 H5 123.1(18)
C1 C6 C5 118.1(2)
C1 C6 C7 114.1(2)
C5 C6 C7 126.9(2)
C12 C7 C8 117.4(2)
C12 C7 C6 119.9(2)
C8 C7 C6 120.6(2)
C9 C8 C7 120.4(2)
C9 C8 H8 120.0(17)
C7 C8 H8 119.0(17)
C8 C9 C10 121.3(2)
C8 C9 H9 118.0(16)
C10 C9 H9 120.2(16)
C11 C10 C9 116.7(2)
C11 C10 C13 118.2(2)
C9 C10 C13 122.8(2)
C12 C11 C10 121.0(2)
C12 C11 H11 115.5(19)
C10 C11 H11 123.0(19)
C11 C12 C7 121.1(2)
C11 C12 H12 116(2)
C7 C12 H12 122(2)
C18 C13 C14 116.5(2)
C18 C13 C10 118.9(2)
C14 C13 C10 121.8(2)
C15 C14 C13 120.7(2)
C15 C14 H14 117.9(19)
C13 C14 H14 121.1(19)
C14 C15 C16 121.4(2)
C14 C15 H15 116.8(18)
C16 C15 H15 121.4(18)
C15 C16 C17 116.0(2)
C15 C16 C19 122.1(2)
C17 C16 C19 118.1(2)
C18 C17 C16 121.3(2)
C18 C17 H17 119(2)
C16 C17 H17 118(2)
C17 C18 C13 120.7(2)
C17 C18 H18 118.5(17)
C13 C18 H18 119.9(18)
C20 C19 C24 115.6(2)
C20 C19 C16 117.7(2)
C24 C19 C16 122.4(2)
C21 C20 C19 121.4(2)
C21 C20 H20 117(2)
C19 C20 H20 120(2)
C20 C21 C22 120.7(2)
C20 C21 H21 119.5(19)
C22 C21 H21 118.9(18)
C23 C22 C21 115.6(3)
C23 C22 C25 122.7(2)
C21 C22 C25 117.9(2)
C24 C23 C22 121.5(3)
C24 C23 H23 118(2)
C22 C23 H23 120(2)
C23 C24 C19 120.6(2)
C23 C24 H24 119.6(18)
C19 C24 H24 119.4(18)
C30 C25 C26 115.9(3)
C30 C25 C22 118.2(2)
C26 C25 C22 121.9(2)
C27 C26 C25 121.0(3)
C27 C26 H26 113.8(18)
C25 C26 H26 124.9(18)
C26 C27 C28 121.1(3)
C26 C27 H27 120.7(19)
C28 C27 H27 117.2(19)
C27 C28 C29 116.1(3)
C27 C28 C31 122.0(2)
C29 C28 C31 119.3(2)
C30 C29 C28 121.0(3)
C30 C29 H29 119(2)
C28 C29 H29 119(2)
C29 C30 C25 121.1(3)
C29 C30 H30 121(2)
C25 C30 H30 117(2)
C32 C31 C36 116.6(2)
C32 C31 C28 122.8(2)
C36 C31 C28 118.4(2)
C33 C32 C31 121.1(2)
C33 C32 H32 116.9(18)
C31 C32 H32 121.6(18)
C32 C33 C34 121.2(2)
C32 C33 H33 122.2(18)
C34 C33 H33 116.4(18)
C35 C34 C33 117.0(2)
C35 C34 C2 120.0(2)
C33 C34 C2 120.5(2)
C36 C35 C34 121.3(2)
C36 C35 H35 117.4(18)
C34 C35 H35 120.8(18)
C35 C36 C31 120.9(2)
C35 C36 H36 118.0(18)
C31 C36 H36 120.3(18)
Cl1S C1S Cl2S 115.88(18)
Cl1S C1S H1SB 109(3)
Cl2S C1S H1SB 107(3)
Cl1S C1S H1SA 110(4)
Cl2S C1S H1SA 100(4)
H1SB C1S H1SA 115(5)

loop_
_geom_bond_atom_site_label_1
_geom_bond_atom_site_label_2
_geom_bond_distance
C1 C2 1.392(4)
C1 C6 1.396(4)
C1 H1 0.92(3)
C2 C3 1.403(4)
C2 C34 1.494(4)
C3 C4 1.381(4)
C3 H3 0.93(3)
C4 C5 1.400(4)
C4 H4 0.93(4)
C5 C6 1.395(4)
C5 H5 0.94(3)
C6 C7 1.496(4)
C7 C12 1.391(4)
C7 C8 1.399(4)
C8 C9 1.388(4)
C8 H8 0.97(3)
C9 C10 1.401(4)
C9 H9 0.93(3)
C10 C11 1.396(3)
C10 C13 1.489(3)
C11 C12 1.386(4)
C11 H11 0.93(3)
C12 H12 0.94(3)
C13 C18 1.402(4)
C13 C14 1.406(4)
C14 C15 1.383(4)
C14 H14 0.96(3)
C15 C16 1.402(4)
C15 H15 0.96(3)
C16 C17 1.403(4)
C16 C19 1.488(4)
C17 C18 1.388(4)
C17 H17 0.95(3)
C18 H18 0.97(3)
C19 C20 1.400(4)
C19 C24 1.412(4)
C20 C21 1.385(4)
C20 H20 0.92(3)
C21 C22 1.406(4)
C21 H21 0.94(3)
C22 C23 1.405(4)
C22 C25 1.489(4)
C23 C24 1.380(4)
C23 H23 0.94(4)
C24 H24 0.96(3)
C25 C30 1.403(4)
C25 C26 1.409(4)
C26 C27 1.383(4)
C26 H26 0.94(3)
C27 C28 1.399(4)
C27 H27 0.98(3)
C28 C29 1.405(4)
C28 C31 1.485(4)
C29 C30 1.382(4)
C29 H29 0.94(4)
C30 H30 1.03(4)
C31 C32 1.404(4)
C31 C36 1.405(4)
C32 C33 1.385(4)
C32 H32 0.94(3)
C33 C34 1.396(4)
C33 H33 0.99(3)
C34 C35 1.395(4)
C35 C36 1.386(4)
C35 H35 0.95(3)
C36 H36 1.00(3)
Cl1S C1S 1.729(3)
Cl2S C1S 1.729(3)
C1S H1SB 0.95(5)
C1S H1SA 1.00(7)

loop_
_geom_torsion_atom_site_label_1
_geom_torsion_atom_site_label_2
_geom_torsion_atom_site_label_3
_geom_torsion_atom_site_label_4
_geom_torsion
C6 C1 C2 C3 -4.8(4)
C6 C1 C2 C34 166.0(2)
C1 C2 C3 C4 0.4(4)
C34 C2 C3 C4 -169.1(2)
C2 C3 C4 C5 3.5(4)
C3 C4 C5 C6 -3.1(4)
C2 C1 C6 C5 5.2(4)
C2 C1 C6 C7 -165.4(2)
C4 C5 C6 C1 -1.1(3)
C4 C5 C6 C7 168.1(2)
C1 C6 C7 C12 -47.2(3)
C5 C6 C7 C12 143.2(3)
C1 C6 C7 C8 115.7(3)
C5 C6 C7 C8 -53.9(4)
C12 C7 C8 C9 11.5(3)
C6 C7 C8 C9 -151.8(2)
C7 C8 C9 C10 0.1(4)
C8 C9 C10 C11 -11.8(3)
C8 C9 C10 C13 150.6(2)
C9 C10 C11 C12 12.0(3)
C13 C10 C11 C12 -151.3(2)
C10 C11 C12 C7 -0.5(4)
C8 C7 C12 C11 -11.4(4)
C6 C7 C12 C11 152.1(2)
C11 C10 C13 C18 135.4(2)
C9 C10 C13 C18 -26.9(3)
C11 C10 C13 C14 -25.2(3)
C9 C10 C13 C14 172.5(2)
C18 C13 C14 C15 -14.3(3)
C10 C13 C14 C15 146.7(2)
C13 C14 C15 C16 -0.9(4)
C14 C15 C16 C17 15.3(3)
C14 C15 C16 C19 -142.4(3)
C15 C16 C17 C18 -14.5(4)
C19 C16 C17 C18 144.1(2)
C16 C17 C18 C13 -0.6(4)
C14 C13 C18 C17 15.1(3)
C10 C13 C18 C17 -146.5(2)
C15 C16 C19 C20 21.5(3)
C17 C16 C19 C20 -135.7(2)
C15 C16 C19 C24 177.2(2)
C17 C16 C19 C24 20.0(3)
C24 C19 C20 C21 -17.8(3)
C16 C19 C20 C21 139.5(3)
C19 C20 C21 C22 1.0(4)
C20 C21 C22 C23 16.5(4)
C20 C21 C22 C25 -142.2(3)
C21 C22 C23 C24 -17.2(4)
C25 C22 C23 C24 140.4(3)
C22 C23 C24 C19 0.4(4)
C20 C19 C24 C23 17.1(3)
C16 C19 C24 C23 -139.1(3)
C23 C22 C25 C30 -20.1(4)
C21 C22 C25 C30 137.0(3)
C23 C22 C25 C26 -176.7(2)
C21 C22 C25 C26 -19.6(4)
C30 C25 C26 C27 -15.6(4)
C22 C25 C26 C27 141.5(3)
C25 C26 C27 C28 0.4(4)
C26 C27 C28 C29 15.3(4)
C26 C27 C28 C31 -146.3(3)
C27 C28 C29 C30 -15.7(4)
C31 C28 C29 C30 146.4(3)
C28 C29 C30 C25 0.4(4)
C26 C25 C30 C29 15.2(4)
C22 C25 C30 C29 -142.8(3)
C27 C28 C31 C32 -174.5(2)
C29 C28 C31 C32 24.6(4)
C27 C28 C31 C36 23.0(4)
C29 C28 C31 C36 -138.0(3)
C36 C31 C32 C33 10.7(4)
C28 C31 C32 C33 -152.2(2)
C31 C32 C33 C34 1.1(4)
C32 C33 C34 C35 -11.7(4)
C32 C33 C34 C2 150.1(2)
C1 C2 C34 C35 46.9(3)
C3 C2 C34 C35 -143.3(3)
C1 C2 C34 C33 -114.4(3)
C3 C2 C34 C33 55.4(4)
C33 C34 C35 C36 10.6(4)
C2 C34 C35 C36 -151.4(2)
C34 C35 C36 C31 1.3(4)
C32 C31 C36 C35 -11.9(4)
C28 C31 C36 C35 151.8(2)
